data_4326916
loop_
_publ_author_name
'Ashley M. Wright'
'Guang Wu'
'Trevor W. Hayton'

_publ_section_title
;
 Late-Metal Nitrosyl Cations: Synthesis and Reactivity of
 [Ni(NO)(MeNO2)3][PF6]
;
_journal_name_full 'Inorganic Chemistry'
_journal_page_first 11746
_journal_page_last 11753
_journal_paper_doi 10.1021/ic201821t
_journal_volume 50
_journal_year 2011
_chemical_formula_sum 'C19 H27 Cl2 F18 N12 Ni3 O3 P3'
_chemical_formula_weight 1153.47
_chemical_name_systematic
; 
tris acetonitrile nitrosyl nickel (0) hexafluorophosphate
;
_space_group_IT_number 62
_symmetry_cell_setting orthorhombic
_symmetry_space_group_name_Hall '-P 2ac 2n'
_symmetry_space_group_name_H-M 'P n m a'
_atom_sites_solution_hydrogens geom
_atom_sites_solution_primary direct
_atom_sites_solution_secondary difmap
_audit_creation_method SHELXL-97
_cell_angle_alpha 90.00
_cell_angle_beta 90.00
_cell_angle_gamma 90.00
_cell_formula_units_Z 4
_cell_length_a 21.2921(15)
_cell_length_b 19.4726(14)
_cell_length_c 10.6911(8)
_cell_measurement_temperature 150(2)
_cell_volume 4432.7(6)
_computing_structure_refinement 'SHELXL-97 (Sheldrick, 2008)'
_computing_structure_solution 'SHELXS-97 (Sheldrick, 2008)'
_diffrn_ambient_temperature 150(2)
_diffrn_measured_fraction_theta_full 0.994
_diffrn_measured_fraction_theta_max 0.994
_diffrn_measurement_device_type 'CCD detector'
_diffrn_measurement_method 'omega scan'
_diffrn_radiation_monochromator graphite
_diffrn_radiation_source 'fine-focus sealed tube'
_diffrn_radiation_type MoK\a
_diffrn_radiation_wavelength 0.71073
_diffrn_reflns_av_R_equivalents 0.1083
_diffrn_reflns_av_sigmaI/netI 0.0659
_diffrn_reflns_limit_h_max 25
_diffrn_reflns_limit_h_min -26
_diffrn_reflns_limit_k_max 24
_diffrn_reflns_limit_k_min -24
_diffrn_reflns_limit_l_max 13
_diffrn_reflns_limit_l_min -13
_diffrn_reflns_number 35152
_diffrn_reflns_theta_full 26.37
_diffrn_reflns_theta_max 26.37
_diffrn_reflns_theta_min 1.91
_exptl_absorpt_coefficient_mu 1.605
_exptl_absorpt_correction_T_max 0.299
_exptl_absorpt_correction_T_min 0.197
_exptl_absorpt_correction_type empirical
_exptl_absorpt_process_details psi-scan
_exptl_crystal_colour blue
_exptl_crystal_density_diffrn 1.728
_exptl_crystal_description block
_exptl_crystal_F_000 2296
_exptl_crystal_size_max 0.50
_exptl_crystal_size_mid 0.30
_exptl_crystal_size_min 0.20
_refine_diff_density_max 0.681
_refine_diff_density_min -0.623
_refine_diff_density_rms 0.095
_refine_ls_extinction_method none
_refine_ls_goodness_of_fit_ref 0.973
_refine_ls_hydrogen_treatment constr
_refine_ls_matrix_type full
_refine_ls_number_parameters 294
_refine_ls_number_reflns 4647
_refine_ls_number_restraints 0
_refine_ls_restrained_S_all 0.973
_refine_ls_R_factor_all 0.0869
_refine_ls_R_factor_gt 0.0486
_refine_ls_shift/su_max 0.003
_refine_ls_shift/su_mean 0.000
_refine_ls_structure_factor_coef Fsqd
_refine_ls_weighting_details 'calc w=1/[\s^2^(Fo^2^)+(0.0628P)^2^+0.0000P] where P=(Fo^2^+2Fc^2^)/3'
_refine_ls_weighting_scheme calc
_refine_ls_wR_factor_gt 0.1069
_refine_ls_wR_factor_ref 0.1206
_reflns_number_gt 2997
_reflns_number_total 4647
_reflns_threshold_expression >2sigma(I)
_cod_data_source_file ic201821t_si_001_3.cif
_cod_data_source_block complex_4
_cod_database_code 4326916

loop_
_symmetry_equiv_pos_as_xyz
'x, y, z'
'-x+1/2, -y, z+1/2'
'-x, y+1/2, -z'
'x+1/2, -y+1/2, -z+1/2'
'-x, -y, -z'
'x-1/2, y, -z-1/2'
'x, -y-1/2, z'
'-x-1/2, y-1/2, z-1/2'

loop_
_atom_site_label
_atom_site_type_symbol
_atom_site_fract_x
_atom_site_fract_y
_atom_site_fract_z
_atom_site_U_iso_or_equiv
_atom_site_adp_type
_atom_site_occupancy
_atom_site_symmetry_multiplicity
_atom_site_calc_flag
_atom_site_refinement_flags
Ni1 Ni 0.38565(2) 1.05990(3) 0.21565(4) 0.02899(15) Uani 1 1 d .
Ni2 Ni 0.36907(3) 0.2500 0.40706(6) 0.0322(2) Uani 1 2 d S
P4 P 0.37666(8) 0.7500 0.24856(15) 0.0366(4) Uani 1 2 d S
C8 C 0.3984(3) 0.2500 0.6897(6) 0.0387(15) Uani 1 2 d S
F9 F 0.37724(14) 0.83177(13) 0.2487(2) 0.0634(8) Uani 1 1 d .
F7 F 0.3770(2) 0.7500 0.3968(3) 0.0757(13) Uani 1 2 d S
N4 N 0.43077(15) 0.98544(17) 0.1258(3) 0.0320(8) Uani 1 1 d .
N3 N 0.33782(15) 0.99438(18) 0.3198(3) 0.0332(8) Uani 1 1 d .
C3 C 0.45161(17) 0.9408(2) 0.0724(3) 0.0288(9) Uani 1 1 d .
N2 N 0.45109(15) 1.07975(16) 0.3423(3) 0.0324(8) Uani 1 1 d .
N5 N 0.4212(2) 0.2500 0.2946(5) 0.0372(12) Uani 1 2 d S
N1 N 0.35225(16) 1.12427(17) 0.1439(3) 0.0349(8) Uani 1 1 d .
N7 N 0.3941(2) 0.2500 0.5845(4) 0.0395(12) Uani 1 2 d S
C1 C 0.48564(19) 1.0921(2) 0.4187(4) 0.0314(9) Uani 1 1 d .
F10 F 0.3770(2) 0.7500 0.1007(4) 0.0849(15) Uani 1 2 d S
C2 C 0.31314(18) 0.9547(2) 0.3788(4) 0.0321(9) Uani 1 1 d .
O2 O 0.4595(2) 0.2500 0.2191(5) 0.0707(15) Uani 1 2 d S
F8 F 0.44983(19) 0.7500 0.2476(5) 0.0887(15) Uani 1 2 d S
N6 N 0.30503(16) 0.17677(17) 0.4339(3) 0.0349(8) Uani 1 1 d .
F11 F 0.3036(2) 0.7500 0.2502(6) 0.1039(18) Uani 1 2 d S
C10 C 0.22072(19) 0.0931(2) 0.5199(4) 0.0398(10) Uani 1 1 d .
H10A H 0.2401 0.0609 0.5759 0.060 Uiso 1 1 calc R
H10B H 0.2014 0.0688 0.4519 0.060 Uiso 1 1 calc R
H10C H 0.1894 0.1189 0.5642 0.060 Uiso 1 1 calc R
O1 O 0.32935(18) 1.17231(16) 0.0991(3) 0.0685(11) Uani 1 1 d .
C7 C 0.2683(2) 0.1399(2) 0.4709(3) 0.0327(9) Uani 1 1 d .
C4 C 0.4783(2) 0.8834(2) 0.0038(4) 0.0390(10) Uani 1 1 d .
H4A H 0.4590 0.8415 0.0310 0.058 Uiso 1 1 calc R
H4B H 0.5227 0.8813 0.0191 0.058 Uiso 1 1 calc R
H4C H 0.4709 0.8896 -0.0841 0.058 Uiso 1 1 calc R
C5 C 0.2816(2) 0.9033(2) 0.4546(4) 0.0429(11) Uani 1 1 d .
H5A H 0.3004 0.8592 0.4399 0.064 Uiso 1 1 calc R
H5B H 0.2379 0.9016 0.4324 0.064 Uiso 1 1 calc R
H5C H 0.2856 0.9150 0.5414 0.064 Uiso 1 1 calc R
C6 C 0.5303(2) 1.1076(3) 0.5167(4) 0.0479(12) Uani 1 1 d .
H6A H 0.5479 1.1523 0.5027 0.072 Uiso 1 1 calc R
H6B H 0.5632 1.0739 0.5162 0.072 Uiso 1 1 calc R
H6C H 0.5094 1.1068 0.5962 0.072 Uiso 1 1 calc R
C9 C 0.4012(4) 0.2500 0.8265(6) 0.058(2) Uani 1 2 d S
H9A H 0.3679 0.2780 0.8591 0.087 Uiso 0.50 1 calc PR
H9B H 0.4409 0.2681 0.8533 0.087 Uiso 0.50 1 calc PR
H9C H 0.3965 0.2039 0.8568 0.087 Uiso 0.50 1 calc PR
P3 P 0.37323(5) 0.04022(6) 0.74735(9) 0.0309(3) Uani 1 1 d .
F6 F 0.36474(13) 0.05119(17) 0.8931(2) 0.0672(9) Uani 1 1 d .
F2 F 0.33134(13) 0.10634(14) 0.7235(3) 0.0612(8) Uani 1 1 d .
F5 F 0.41458(13) -0.02551(14) 0.7747(3) 0.0640(8) Uani 1 1 d .
F3 F 0.38160(14) 0.02929(19) 0.6016(2) 0.0756(10) Uani 1 1 d .
F4 F 0.31143(11) -0.00553(13) 0.7437(3) 0.0557(7) Uani 1 1 d .
F1 F 0.43486(13) 0.08699(15) 0.7515(3) 0.0672(8) Uani 1 1 d .
Cl1 Cl 0.14234(8) 0.17510(7) 0.24322(12) 0.0707(4) Uani 1 1 d .
C11 C 0.1898(4) 0.2500 0.2026(9) 0.084(3) Uani 1 2 d S

loop_
_atom_site_aniso_label
_atom_site_aniso_U_11
_atom_site_aniso_U_22
_atom_site_aniso_U_33
_atom_site_aniso_U_23
_atom_site_aniso_U_13
_atom_site_aniso_U_12
Ni1 0.0345(3) 0.0289(3) 0.0236(3) -0.0013(2) -0.0016(2) 0.0010(2)
Ni2 0.0438(5) 0.0260(4) 0.0269(4) 0.000 0.0004(3) 0.000
P4 0.0478(10) 0.0231(8) 0.0387(8) 0.000 -0.0014(7) 0.000
C8 0.042(4) 0.023(3) 0.051(4) 0.000 -0.009(3) 0.000
F9 0.107(2) 0.0236(14) 0.0592(17) 0.0026(12) -0.0004(16) 0.0013(14)
F7 0.141(4) 0.043(2) 0.043(2) 0.000 -0.002(2) 0.000
N4 0.0357(19) 0.034(2) 0.0259(17) 0.0031(15) 0.0018(15) -0.0006(16)
N3 0.0323(19) 0.039(2) 0.0284(18) -0.0032(15) -0.0004(15) 0.0013(17)
C3 0.030(2) 0.029(2) 0.028(2) 0.0050(18) -0.0015(16) -0.0045(18)
N2 0.033(2) 0.0331(19) 0.0311(19) -0.0020(15) 0.0012(16) -0.0014(15)
N5 0.045(3) 0.026(3) 0.041(3) 0.000 0.001(3) 0.000
N1 0.048(2) 0.0308(19) 0.0261(17) -0.0039(15) -0.0070(16) -0.0006(17)
N7 0.062(3) 0.030(3) 0.027(3) 0.000 -0.006(2) 0.000
C1 0.034(2) 0.031(2) 0.029(2) 0.0011(18) 0.0051(19) -0.0003(18)
F10 0.162(5) 0.053(3) 0.039(2) 0.000 0.000(3) 0.000
C2 0.026(2) 0.041(2) 0.030(2) -0.0045(19) -0.0017(17) 0.0031(19)
O2 0.068(3) 0.068(4) 0.076(4) 0.000 0.036(3) 0.000
F8 0.052(3) 0.074(3) 0.140(5) 0.000 0.005(3) 0.000
N6 0.046(2) 0.0290(19) 0.0298(18) -0.0028(15) 0.0020(16) -0.0010(17)
F11 0.055(3) 0.096(4) 0.161(5) 0.000 -0.011(3) 0.000
C10 0.043(3) 0.039(3) 0.037(2) 0.0033(19) 0.001(2) -0.007(2)
O1 0.104(3) 0.0348(18) 0.066(2) 0.0026(17) -0.045(2) 0.0064(19)
C7 0.046(3) 0.032(2) 0.021(2) -0.0058(17) -0.0044(18) 0.005(2)
C4 0.048(3) 0.029(2) 0.040(2) -0.0041(18) 0.006(2) 0.004(2)
C5 0.041(3) 0.050(3) 0.038(2) 0.010(2) 0.004(2) -0.007(2)
C6 0.038(3) 0.070(3) 0.036(3) -0.005(2) -0.008(2) -0.010(2)
C9 0.099(6) 0.041(4) 0.035(4) 0.000 -0.013(4) 0.000
P3 0.0353(6) 0.0349(6) 0.0226(5) 0.0010(4) -0.0001(4) 0.0000(5)
F6 0.0740(19) 0.104(2) 0.0240(13) -0.0053(14) -0.0005(12) 0.0213(17)
F2 0.0722(19) 0.0398(16) 0.0716(19) 0.0085(13) -0.0267(15) 0.0072(14)
F5 0.0529(17) 0.0462(17) 0.093(2) -0.0026(15) -0.0113(16) 0.0214(14)
F3 0.085(2) 0.113(3) 0.0282(15) -0.0129(15) 0.0127(14) -0.0136(19)
F4 0.0432(15) 0.0452(16) 0.0787(19) 0.0065(13) 0.0010(13) -0.0079(13)
F1 0.0507(17) 0.0656(19) 0.085(2) -0.0011(16) -0.0112(15) -0.0204(15)
Cl1 0.1074(11) 0.0449(8) 0.0599(8) 0.0023(6) -0.0050(8) -0.0180(8)
C11 0.102(7) 0.032(4) 0.118(8) 0.000 -0.010(6) 0.000

loop_
_atom_type_symbol
_atom_type_description
_atom_type_scat_dispersion_real
_atom_type_scat_dispersion_imag
_atom_type_scat_source
C C 0.0033 0.0016 'International Tables Vol C Tables 4.2.6.8 and 6.1.1.4'
H H 0.0000 0.0000 'International Tables Vol C Tables 4.2.6.8 and 6.1.1.4'
N N 0.0061 0.0033 'International Tables Vol C Tables 4.2.6.8 and 6.1.1.4'
O O 0.0106 0.0060 'International Tables Vol C Tables 4.2.6.8 and 6.1.1.4'
F F 0.0171 0.0103 'International Tables Vol C Tables 4.2.6.8 and 6.1.1.4'
P P 0.1023 0.0942 'International Tables Vol C Tables 4.2.6.8 and 6.1.1.4'
Ni Ni 0.3393 1.1124 'International Tables Vol C Tables 4.2.6.8 and 6.1.1.4'
Cl Cl 0.1484 0.1585 'International Tables Vol C Tables 4.2.6.8 and 6.1.1.4'

loop_
_geom_angle_atom_site_label_1
_geom_angle_atom_site_label_2
_geom_angle_atom_site_label_3
_geom_angle
_geom_angle_site_symmetry_3
N1 Ni1 N3 122.41(15) .
N1 Ni1 N2 118.54(15) .
N3 Ni1 N2 95.93(13) .
N1 Ni1 N4 122.94(14) .
N3 Ni1 N4 92.89(13) .
N2 Ni1 N4 97.62(13) .
N5 Ni2 N7 121.6(2) .
N5 Ni2 N6 124.72(12) .
N7 Ni2 N6 92.65(14) .
N5 Ni2 N6 124.72(12) 7_565
N7 Ni2 N6 92.65(14) 7_565
N6 Ni2 N6 91.32(19) 7_565
F11 P4 F8 179.8(3) .
F11 P4 F10 90.9(3) .
F8 P4 F10 89.4(3) .
F11 P4 F7 89.7(3) .
F8 P4 F7 90.1(3) .
F10 P4 F7 179.5(3) .
F11 P4 F9 90.44(13) .
F8 P4 F9 89.56(13) .
F10 P4 F9 90.06(11) .
F7 P4 F9 89.93(11) .
F11 P4 F9 90.44(13) 7_575
F8 P4 F9 89.56(13) 7_575
F10 P4 F9 90.06(11) 7_575
F7 P4 F9 89.93(11) 7_575
F9 P4 F9 179.1(3) 7_575
N7 C8 C9 177.6(7) .
C3 N4 Ni1 174.2(3) .
C2 N3 Ni1 176.4(3) .
N4 C3 C4 180.0(5) .
C1 N2 Ni1 176.1(3) .
O2 N5 Ni2 177.4(5) .
O1 N1 Ni1 176.0(3) .
C8 N7 Ni2 169.0(5) .
N2 C1 C6 179.6(5) .
N3 C2 C5 179.6(5) .
C7 N6 Ni2 167.3(3) .
C7 C10 H10A 109.5 .
C7 C10 H10B 109.5 .
H10A C10 H10B 109.5 .
C7 C10 H10C 109.5 .
H10A C10 H10C 109.5 .
H10B C10 H10C 109.5 .
N6 C7 C10 179.1(4) .
C3 C4 H4A 109.5 .
C3 C4 H4B 109.5 .
H4A C4 H4B 109.5 .
C3 C4 H4C 109.5 .
H4A C4 H4C 109.5 .
H4B C4 H4C 109.5 .
C2 C5 H5A 109.5 .
C2 C5 H5B 109.5 .
H5A C5 H5B 109.5 .
C2 C5 H5C 109.5 .
H5A C5 H5C 109.5 .
H5B C5 H5C 109.5 .
C1 C6 H6A 109.5 .
C1 C6 H6B 109.5 .
H6A C6 H6B 109.5 .
C1 C6 H6C 109.5 .
H6A C6 H6C 109.5 .
H6B C6 H6C 109.5 .
C8 C9 H9A 109.5 .
C8 C9 H9B 109.5 .
H9A C9 H9B 109.5 .
C8 C9 H9C 109.5 .
H9A C9 H9C 109.5 .
H9B C9 H9C 109.5 .
F5 P3 F3 90.60(17) .
F5 P3 F6 89.47(16) .
F3 P3 F6 179.9(2) .
F5 P3 F2 178.59(17) .
F3 P3 F2 90.81(18) .
F6 P3 F2 89.13(16) .
F5 P3 F4 90.67(15) .
F3 P3 F4 89.65(16) .
F6 P3 F4 90.30(16) .
F2 P3 F4 89.18(15) .
F5 P3 F1 89.93(16) .
F3 P3 F1 90.66(16) .
F6 P3 F1 89.39(17) .
F2 P3 F1 90.21(16) .
F4 P3 F1 179.32(17) .
Cl1 C11 Cl1 106.0(5) 7_565

loop_
_geom_bond_atom_site_label_1
_geom_bond_atom_site_label_2
_geom_bond_distance
_geom_bond_site_symmetry_2
Ni1 N1 1.633(3) .
Ni1 N3 1.976(4) .
Ni1 N2 1.981(3) .
Ni1 N4 1.987(3) .
Ni2 N5 1.637(5) .
Ni2 N7 1.970(5) .
Ni2 N6 1.994(4) .
Ni2 N6 1.994(4) 7_565
P4 F11 1.556(5) .
P4 F8 1.558(4) .
P4 F10 1.581(4) .
P4 F7 1.585(4) .
P4 F9 1.592(3) .
P4 F9 1.592(3) 7_575
C8 N7 1.129(7) .
C8 C9 1.463(9) .
N4 C3 1.131(5) .
N3 C2 1.127(5) .
C3 C4 1.452(5) .
N2 C1 1.126(5) .
N5 O2 1.147(6) .
N1 O1 1.158(4) .
C1 C6 1.446(6) .
C2 C5 1.454(6) .
N6 C7 1.133(5) .
C10 C7 1.460(6) .
C10 H10A 0.9600 .
C10 H10B 0.9600 .
C10 H10C 0.9600 .
C4 H4A 0.9600 .
C4 H4B 0.9600 .
C4 H4C 0.9600 .
C5 H5A 0.9600 .
C5 H5B 0.9600 .
C5 H5C 0.9600 .
C6 H6A 0.9600 .
C6 H6B 0.9600 .
C6 H6C 0.9600 .
C9 H9A 0.9600 .
C9 H9B 0.9600 .
C9 H9C 0.9600 .
P3 F5 1.581(3) .
P3 F3 1.582(3) .
P3 F6 1.583(2) .
P3 F2 1.587(3) .
P3 F4 1.589(3) .
P3 F1 1.598(3) .
Cl1 C11 1.827(6) .
C11 Cl1 1.827(6) 7_565
